data_8000565
loop_
_publ_author_name
'Hu, Shuhe'
'Yao, Zhen'
'Ma, Xuan'
'Yue, Lei'
'Chen, Luyao'
'Liu, Ran'
'Wang, Peng'
'Li, Haiyan'
'Zhang, Shi-Tong'
'Yao, Dong'
'Cui, Tian'
'Zou, Bo'
'Zou, Guangtian'

_publ_section_title
;
 Pressure-Induced Local Excitation Promotion: New Route toward
 High-Efficiency Aggregate Emission Based on Multimer Excited State
 Modulation.
;
_journal_name_full 'The journal of physical chemistry letters'
_journal_page_first 1290
_journal_page_last 1299
_journal_paper_doi 10.1021/acs.jpclett.1c04214
_journal_year 2022
_chemical_absolute_configuration ad
_chemical_formula_moiety 'C24 H35 N O'
_chemical_formula_sum 'C24 H35 N O'
_chemical_formula_weight 353.53
_space_group_crystal_system monoclinic
_space_group_IT_number 4
_space_group_name_Hall 'P 2yb'
_space_group_name_H-M_alt 'P 1 21 1'
_atom_sites_solution_hydrogens geom
_audit_creation_date 2021-09-18
_audit_creation_method
;
Olex2 1.5-alpha
(compiled 2021.08.20 svn.r13c46975 for OlexSys, GUI svn.r6396)
;
_audit_update_record
;
2021-09-19 deposited with the CCDC.	2021-09-28 downloaded from the CCDC.
;
_cell_angle_alpha 90
_cell_angle_beta 90.157(2)
_cell_angle_gamma 90
_cell_formula_units_Z 2
_cell_length_a 6.6196(2)
_cell_length_b 12.2116(3)
_cell_length_c 12.7320(3)
_cell_measurement_reflns_used 3909
_cell_measurement_temperature 105(4)
_cell_measurement_theta_max 74.0500
_cell_measurement_theta_min 3.4620
_cell_volume 1029.20(5)
_computing_cell_refinement 'CrysAlisPro 1.171.41.63a (Rigaku OD, 2020)'
_computing_data_collection 'CrysAlisPro 1.171.41.63a (Rigaku OD, 2020)'
_computing_data_reduction 'CrysAlisPro 1.171.41.63a (Rigaku OD, 2020)'
_computing_molecular_graphics 'Olex2 1.5-alpha (Dolomanov et al., 2009)'
_computing_publication_material 'Olex2 1.5-alpha (Dolomanov et al., 2009)'
_computing_structure_refinement 'SHELXL 2018/3 (Sheldrick, 2015)'
_computing_structure_solution 'SHELXT 2018/2 (Sheldrick, 2018)'
_diffrn_ambient_environment N~2~
_diffrn_ambient_temperature 105(4)
_diffrn_detector 'Hybrid Pixel Array Detector'
_diffrn_detector_area_resol_mean 5.8140
_diffrn_measured_fraction_theta_full 0.999
_diffrn_measured_fraction_theta_max 0.999
_diffrn_measurement_details
;
List of Runs (angles in degrees, time in seconds):

  # Type    Start    End  Width  t~exp~   \w     \q     \k     \f   Frames
#--------------------------------------------------------------------------
  1  \w    -28.00  30.00   0.50    1.00    --    0.00 -82.00 120.00  116
  2  \w    -13.00  20.00   0.50    1.00    --    0.00 -82.00   0.00   66
  3  \w    -33.00  22.00   0.50    1.00    --    0.00 -82.00-120.00  110
  4  \w      7.00 124.00   0.50    2.00    --   95.80 -82.00 -60.00  234
  5  \w     14.00  89.00   0.50    2.00    --   95.80 -30.00   0.00  150
  6  \w    120.00 181.00   0.50    2.00    --   95.80  30.00-120.00  122
  7  \w     19.00 119.00   0.50    2.00    --   95.80 -61.00 -60.00  200
  8  \w     89.00 114.00   0.50    2.00    --   95.80 -61.00 -30.00   50
  9  \w     51.00 178.00   0.50    2.00    --   95.80   0.00-150.00  254
 10  \w    -24.00   1.00   0.50    1.00    --    0.00 -82.00  90.00   50
 11  \w    -30.00  31.00   0.50    1.00    --    0.00 -82.00-180.00  122
 12  \w    -83.00 -55.00   0.50    1.00    --    0.00 -38.00 -60.00   56
 13  \w    -39.00 -12.00   0.50    1.00    --    0.00 -38.00 -60.00   54
 14  \w     83.00 111.00   0.50    2.00    --   95.80 -82.00 120.00   56
 15  \w     37.00 112.00   0.50    2.00    --   95.80 -82.00-150.00  150
 16  \w    151.00 185.00   0.50    2.00    --   95.80  45.00 -30.00   68
 17  \w     72.00  99.00   0.50    2.00    --   95.80 -82.00 -90.00   54
 18  \w     79.00  96.50   0.50    2.00    --   95.80  77.00  30.00   35
;
_diffrn_measurement_device 'four-circle diffractometer'
_diffrn_measurement_device_type 'XtaLAB AFC12 (RINC): Kappa single'
_diffrn_measurement_method '\w scans'
_diffrn_orient_matrix_type 'CrysAlisPro convention (1999,Acta A55,543-557)'
_diffrn_orient_matrix_UB_11 0.0516373000
_diffrn_orient_matrix_UB_12 0.1229946000
_diffrn_orient_matrix_UB_13 0.0041820000
_diffrn_orient_matrix_UB_21 -0.0063728000
_diffrn_orient_matrix_UB_22 -0.0035540000
_diffrn_orient_matrix_UB_23 0.1208399000
_diffrn_orient_matrix_UB_31 0.2268413000
_diffrn_orient_matrix_UB_32 -0.0280815000
_diffrn_orient_matrix_UB_33 0.0028916000
_diffrn_radiation_monochromator mirror
_diffrn_radiation_probe x-ray
_diffrn_radiation_type 'Cu K\a'
_diffrn_radiation_wavelength 1.54184
_diffrn_reflns_av_R_equivalents 0.0202
_diffrn_reflns_av_unetI/netI 0.0337
_diffrn_reflns_Laue_measured_fraction_full 0.999
_diffrn_reflns_Laue_measured_fraction_max 0.999
_diffrn_reflns_limit_h_max 7
_diffrn_reflns_limit_h_min -6
_diffrn_reflns_limit_k_max 14
_diffrn_reflns_limit_k_min -14
_diffrn_reflns_limit_l_max 15
_diffrn_reflns_limit_l_min -15
_diffrn_reflns_number 6744
_diffrn_reflns_point_group_measured_fraction_full 0.873
_diffrn_reflns_point_group_measured_fraction_max 0.873
_diffrn_reflns_theta_full 66.994
_diffrn_reflns_theta_max 66.994
_diffrn_reflns_theta_min 3.471
_diffrn_source 'Rotating-anode X-ray tube'
_diffrn_source_type 'Rigaku (Cu) X-ray Source'
_exptl_absorpt_coefficient_mu 0.516
_exptl_absorpt_correction_T_max 1.00000
_exptl_absorpt_correction_T_min 0.67328
_exptl_absorpt_correction_type multi-scan
_exptl_absorpt_process_details
;
CrysAlisPro 1.171.41.63a (Rigaku Oxford Diffraction, 2020)
Empirical absorption correction using spherical harmonics,
 implemented in SCALE3 ABSPACK scaling algorithm.
;
_exptl_crystal_colour colorless
_exptl_crystal_density_diffrn 1.141
_exptl_crystal_description plate
_exptl_crystal_F_000 388
_refine_diff_density_max 0.139
_refine_diff_density_min -0.196
_refine_diff_density_rms 0.041
_refine_ls_abs_structure_details
;
 Flack x determined using 1127 quotients [(I+)-(I-)]/[(I+)+(I-)]
 (Parsons, Flack and Wagner, Acta Cryst. B69 (2013) 249-259).
;
_refine_ls_abs_structure_Flack 0.0(2)
_refine_ls_extinction_method none
_refine_ls_goodness_of_fit_ref 1.057
_refine_ls_hydrogen_treatment constr
_refine_ls_matrix_type full
_refine_ls_number_parameters 238
_refine_ls_number_reflns 3204
_refine_ls_number_restraints 1
_refine_ls_restrained_S_all 1.057
_refine_ls_R_factor_all 0.0382
_refine_ls_R_factor_gt 0.0362
_refine_ls_shift/su_max 0.000
_refine_ls_shift/su_mean 0.000
_refine_ls_structure_factor_coef Fsqd
_refine_ls_weighting_details 'w=1/[\s^2^(Fo^2^)+(0.0627P)^2^+0.0350P] where P=(Fo^2^+2Fc^2^)/3'
_refine_ls_weighting_scheme calc
_refine_ls_wR_factor_gt 0.0949
_refine_ls_wR_factor_ref 0.0963
_reflns_Friedel_coverage 0.663
_reflns_Friedel_fraction_full 0.733
_reflns_Friedel_fraction_max 0.733
_reflns_number_gt 3029
_reflns_number_total 3204
_reflns_threshold_expression 'I > 2\s(I)'
_cod_data_source_file jz1c04214_si_002.cif
_cod_data_source_block laurdan
_cod_database_code 8000565
_shelx_shelxl_version_number 2018/3
_chemical_oxdiff_formula 'C14 H58 N10 O16 '
_shelx_space_group_comment
;
The symmetry employed for this shelxl refinement is uniquely defined
by the following loop, which should always be used as a source of
symmetry information in preference to the above space-group names.
They are only intended as comments.
;
_olex2_refinement_description
;
1. Fixed Uiso
 At 1.2 times of:
  All C(H) groups, All C(H,H) groups
 At 1.5 times of:
  All C(H,H,H) groups
2.a Secondary CH2 refined with riding coordinates:
 C006(H00A,H00B), C00B(H00C,H00D), C00F(H00H,H00I), C00G(H00J,H00K), C00I(H00M,
 H00N), C00J(H00O,H00P), C00L(H00T,H00U), C00M(H00V,H00W), C00N(H00X,H00Y),
 C00O(H00Z,H)
2.b Aromatic/amide H refined with riding coordinates:
 C003(H003), C007(H007), C00C(H00E), C00D(H00F), C00E(H00G), C00H(H00L)
2.c Idealised Me refined as rotating group:
 C00K(H00Q,H00R,H00S), C00P(H00,HA,HB), C00Q(H1,HC,HD)
;
_olex2_submission_special_instructions 'No special instructions were received'
_oxdiff_exptl_absorpt_empirical_details
;
Empirical correction (ABSPACK) includes:
- Absorption correction using spherical harmonics
- Frame scaling
- B-factor correction
;
_oxdiff_exptl_absorpt_empirical_full_max 1.695
_oxdiff_exptl_absorpt_empirical_full_min 0.581

loop_
_space_group_symop_operation_xyz
'x, y, z'
'-x, y+1/2, -z'

loop_
_atom_site_label
_atom_site_type_symbol
_atom_site_fract_x
_atom_site_fract_y
_atom_site_fract_z
_atom_site_U_iso_or_equiv
_atom_site_adp_type
_atom_site_occupancy
_atom_site_site_symmetry_order
_atom_site_calc_flag
_atom_site_refinement_flags_posn
_atom_site_refinement_flags_adp
_atom_site_refinement_flags_occupancy
_atom_site_disorder_assembly
_atom_site_disorder_group
O001 O 0.8963(2) 0.20622(13) 0.51088(12) 0.0325(4) Uani 1 1 d . . . . .
N002 N 1.9451(3) 0.51376(15) 0.22160(15) 0.0273(4) Uani 1 1 d . . . . .
C003 C 1.4341(3) 0.25698(19) 0.35038(15) 0.0243(5) Uani 1 1 d . . . . .
H003 H 1.506262 0.196773 0.321754 0.029 Uiso 1 1 calc R U . . .
C004 C 0.9566(3) 0.30090(18) 0.50479(17) 0.0223(5) Uani 1 1 d . . . . .
C005 C 1.4008(3) 0.45311(18) 0.38241(16) 0.0219(5) Uani 1 1 d . . . . .
C006 C 0.3529(3) 0.42129(18) 0.72503(17) 0.0241(5) Uani 1 1 d . . . . .
H00A H 0.261818 0.377924 0.679339 0.029 Uiso 1 1 calc R U . . .
H00B H 0.392790 0.374662 0.785215 0.029 Uiso 1 1 calc R U . . .
C007 C 1.2191(3) 0.43181(17) 0.43677(16) 0.0218(5) Uani 1 1 d . . . . .
H007 H 1.145599 0.490967 0.466447 0.026 Uiso 1 1 calc R U . . .
C008 C 1.1468(3) 0.32625(18) 0.44741(17) 0.0219(5) Uani 1 1 d . . . . .
C009 C 1.5106(3) 0.36474(17) 0.33686(16) 0.0211(5) Uani 1 1 d . . . . .
C00A C 1.7678(3) 0.49205(18) 0.27297(16) 0.0228(5) Uani 1 1 d . . . . .
C00B C 0.0626(3) 0.49817(19) 0.83785(18) 0.0257(5) Uani 1 1 d . . . . .
H00C H -0.033026 0.448008 0.802195 0.031 Uiso 1 1 calc R U . . .
H00D H 0.112096 0.461392 0.902253 0.031 Uiso 1 1 calc R U . . .
C00C C 1.2587(3) 0.23831(17) 0.40377(16) 0.0228(5) Uani 1 1 d . . . . .
H00E H 1.210979 0.165428 0.411790 0.027 Uiso 1 1 calc R U . . .
C00D C 1.4797(3) 0.56031(18) 0.37258(16) 0.0239(5) Uani 1 1 d . . . . .
H00F H 1.408609 0.620033 0.402826 0.029 Uiso 1 1 calc R U . . .
C00E C 1.6559(3) 0.57942(19) 0.32045(16) 0.0248(5) Uani 1 1 d . . . . .
H00G H 1.705589 0.652218 0.315497 0.030 Uiso 1 1 calc R U . . .
C00F C -0.2289(3) 0.58871(19) 0.93935(17) 0.0254(5) Uani 1 1 d . . . . .
H00H H -0.323558 0.535558 0.907205 0.031 Uiso 1 1 calc R U . . .
H00I H -0.183422 0.558277 1.007502 0.031 Uiso 1 1 calc R U . . .
C00G C 0.5411(3) 0.45327(18) 0.66316(18) 0.0226(5) Uani 1 1 d . . . . .
H00J H 0.500777 0.503120 0.605471 0.027 Uiso 1 1 calc R U . . .
H00K H 0.633577 0.494155 0.710147 0.027 Uiso 1 1 calc R U . . .
C00H C 1.6917(3) 0.38584(17) 0.28242(16) 0.0237(5) Uani 1 1 d . . . . .
H00L H 1.763294 0.326662 0.251562 0.028 Uiso 1 1 calc R U . . .
C00I C 0.8408(3) 0.39340(17) 0.55565(17) 0.0224(5) Uani 1 1 d . . . . .
H00M H 0.797900 0.445544 0.500378 0.027 Uiso 1 1 calc R U . . .
H00N H 0.932452 0.432974 0.604085 0.027 Uiso 1 1 calc R U . . .
C00J C 0.6545(3) 0.35658(18) 0.61673(17) 0.0233(5) Uani 1 1 d . . . . .
H00O H 0.563255 0.315500 0.569229 0.028 Uiso 1 1 calc R U . . .
H00P H 0.696605 0.306669 0.674010 0.028 Uiso 1 1 calc R U . . .
C00K C 2.0591(3) 0.4256(2) 0.17359(18) 0.0271(5) Uani 1 1 d . . . . .
H00Q H 2.093136 0.370789 0.226998 0.041 Uiso 1 1 calc R U . . .
H00R H 2.183599 0.455066 0.143146 0.041 Uiso 1 1 calc R U . . .
H00S H 1.977652 0.391425 0.118196 0.041 Uiso 1 1 calc R U . . .
C00L C -0.0467(3) 0.60287(18) 0.86769(17) 0.0256(5) Uani 1 1 d . . . . .
H00T H -0.091983 0.639611 0.802443 0.031 Uiso 1 1 calc R U . . .
H00U H 0.051003 0.652225 0.902865 0.031 Uiso 1 1 calc R U . . .
C00M C 0.2401(3) 0.52144(18) 0.76548(18) 0.0250(5) Uani 1 1 d . . . . .
H00V H 0.337369 0.568671 0.803531 0.030 Uiso 1 1 calc R U . . .
H00W H 0.189834 0.563514 0.704299 0.030 Uiso 1 1 calc R U . . .
C00N C -0.3390(3) 0.6959(2) 0.95847(17) 0.0264(5) Uani 1 1 d . . . . .
H00X H -0.381923 0.726297 0.889868 0.032 Uiso 1 1 calc R U . . .
H00Y H -0.243130 0.748556 0.990446 0.032 Uiso 1 1 calc R U . . .
C00O C -0.5235(3) 0.6869(2) 1.02901(17) 0.0295(5) Uani 1 1 d . . . . .
H00Z H -0.612590 0.627846 1.002593 0.035 Uiso 1 1 calc R U . . .
H H -0.479752 0.667042 1.100947 0.035 Uiso 1 1 calc R U . . .
C00P C 2.0257(3) 0.62389(19) 0.21796(19) 0.0322(5) Uani 1 1 d . . . . .
H00 H 1.933459 0.671061 0.178105 0.048 Uiso 1 1 calc R U . . .
HA H 2.158095 0.622935 0.183704 0.048 Uiso 1 1 calc R U . . .
HB H 2.040149 0.652240 0.289595 0.048 Uiso 1 1 calc R U . . .
C00Q C -0.6407(4) 0.7932(2) 1.03267(19) 0.0351(6) Uani 1 1 d . . . . .
H1 H -0.693692 0.809983 0.962541 0.053 Uiso 1 1 calc R U . . .
HC H -0.551211 0.852506 1.055738 0.053 Uiso 1 1 calc R U . . .
HD H -0.753157 0.786035 1.082104 0.053 Uiso 1 1 calc R U . . .

loop_
_atom_site_aniso_label
_atom_site_aniso_U_11
_atom_site_aniso_U_22
_atom_site_aniso_U_33
_atom_site_aniso_U_23
_atom_site_aniso_U_13
_atom_site_aniso_U_12
O001 0.0333(8) 0.0219(8) 0.0422(9) 0.0002(8) 0.0128(7) -0.0023(7)
N002 0.0262(9) 0.0223(10) 0.0334(10) -0.0002(8) 0.0103(8) -0.0026(7)
C003 0.0271(11) 0.0212(11) 0.0246(11) -0.0028(9) 0.0011(8) 0.0028(9)
C004 0.0249(10) 0.0205(11) 0.0214(11) -0.0003(9) 0.0002(8) 0.0024(9)
C005 0.0245(10) 0.0199(11) 0.0211(11) 0.0007(9) -0.0010(8) 0.0003(8)
C006 0.0246(10) 0.0239(12) 0.0238(11) 0.0005(9) 0.0030(8) 0.0011(9)
C007 0.0250(10) 0.0203(12) 0.0201(10) -0.0018(9) 0.0015(8) 0.0046(9)
C008 0.0223(10) 0.0220(11) 0.0214(10) 0.0015(9) 0.0002(8) 0.0020(8)
C009 0.0244(10) 0.0203(11) 0.0187(10) -0.0011(9) -0.0007(8) 0.0015(9)
C00A 0.0235(10) 0.0250(12) 0.0200(10) -0.0002(9) 0.0003(8) -0.0013(9)
C00B 0.0270(10) 0.0243(12) 0.0257(11) 0.0014(9) 0.0029(8) 0.0031(9)
C00C 0.0260(10) 0.0170(12) 0.0252(11) -0.0023(9) 0.0000(8) 0.0008(8)
C00D 0.0273(11) 0.0205(11) 0.0238(11) -0.0009(9) 0.0001(8) 0.0025(8)
C00E 0.0283(11) 0.0197(12) 0.0263(11) 0.0024(9) 0.0017(8) -0.0014(8)
C00F 0.0255(10) 0.0248(12) 0.0260(11) 0.0000(9) 0.0046(8) 0.0028(8)
C00G 0.0229(10) 0.0208(11) 0.0243(11) -0.0006(9) 0.0020(8) 0.0012(8)
C00H 0.0272(11) 0.0200(12) 0.0239(11) -0.0007(9) 0.0025(9) 0.0001(9)
C00I 0.0220(10) 0.0208(11) 0.0243(10) 0.0006(9) 0.0010(8) 0.0018(8)
C00J 0.0235(10) 0.0215(11) 0.0249(11) 0.0004(9) 0.0036(8) 0.0021(8)
C00K 0.0249(10) 0.0275(13) 0.0289(11) -0.0024(10) 0.0046(8) -0.0001(9)
C00L 0.0269(11) 0.0213(11) 0.0285(11) 0.0001(9) 0.0040(9) 0.0005(8)
C00M 0.0245(10) 0.0231(12) 0.0274(11) 0.0000(9) 0.0022(9) 0.0009(9)
C00N 0.0279(11) 0.0257(12) 0.0256(11) -0.0007(9) 0.0033(8) 0.0027(9)
C00O 0.0291(11) 0.0305(14) 0.0289(11) 0.0009(10) 0.0061(9) 0.0054(10)
C00P 0.0292(11) 0.0295(13) 0.0381(13) -0.0001(10) 0.0105(9) -0.0067(9)
C00Q 0.0338(11) 0.0348(14) 0.0368(13) -0.0010(11) 0.0051(10) 0.0091(11)

loop_
_atom_type_symbol
_atom_type_description
_atom_type_scat_dispersion_real
_atom_type_scat_dispersion_imag
_atom_type_scat_source
C C 0.0181 0.0091 'International Tables Vol C Tables 4.2.6.8 and 6.1.1.4'
H H 0.0000 0.0000 'International Tables Vol C Tables 4.2.6.8 and 6.1.1.4'
N N 0.0311 0.0180 'International Tables Vol C Tables 4.2.6.8 and 6.1.1.4'
O O 0.0492 0.0322 'International Tables Vol C Tables 4.2.6.8 and 6.1.1.4'

loop_
_geom_angle_atom_site_label_1
_geom_angle_atom_site_label_2
_geom_angle_atom_site_label_3
_geom_angle
_geom_angle_site_symmetry_1
_geom_angle_site_symmetry_3
_geom_angle_publ_flag
C00A N002 C00K 120.30(18) . . ?
C00A N002 C00P 120.74(18) . . ?
C00P N002 C00K 118.91(17) . . ?
C009 C003 H003 119.4 . . ?
C00C C003 H003 119.4 . . ?
C00C C003 C009 121.24(19) . . ?
O001 C004 C008 120.19(18) . . ?
O001 C004 C00I 120.80(18) . . ?
C008 C004 C00I 119.01(18) . . ?
C007 C005 C009 119.71(18) . . ?
C007 C005 C00D 121.90(19) . . ?
C00D C005 C009 118.39(18) . . ?
H00A C006 H00B 107.9 . . ?
C00G C006 H00A 109.3 . . ?
C00G C006 H00B 109.3 . . ?
C00M C006 H00A 109.3 . . ?
C00M C006 H00B 109.3 . . ?
C00M C006 C00G 111.74(17) . . ?
C005 C007 H007 119.5 . . ?
C008 C007 C005 121.02(18) . . ?
C008 C007 H007 119.5 . . ?
C007 C008 C004 122.37(18) . . ?
C007 C008 C00C 119.09(18) . . ?
C00C C008 C004 118.53(19) . . ?
C003 C009 C005 118.00(17) . . ?
C00H C009 C003 122.20(19) . . ?
C00H C009 C005 119.79(19) . . ?
N002 C00A C00E 120.1(2) . . ?
N002 C00A C00H 122.02(19) . . ?
C00H C00A C00E 117.89(18) . . ?
H00C C00B H00D 108.0 . . ?
C00L C00B H00C 109.4 . . ?
C00L C00B H00D 109.4 . . ?
C00L C00B C00M 111.31(18) . . ?
C00M C00B H00C 109.4 . . ?
C00M C00B H00D 109.4 . . ?
C003 C00C C008 120.9(2) . . ?
C003 C00C H00E 119.5 . . ?
C008 C00C H00E 119.5 . . ?
C005 C00D H00F 119.4 . . ?
C00E C00D C005 121.2(2) . . ?
C00E C00D H00F 119.4 . . ?
C00A C00E H00G 119.3 . . ?
C00D C00E C00A 121.4(2) . . ?
C00D C00E H00G 119.3 . . ?
H00H C00F H00I 107.9 . . ?
C00L C00F H00H 109.1 . . ?
C00L C00F H00I 109.1 . . ?
C00N C00F H00H 109.1 . . ?
C00N C00F H00I 109.1 . . ?
C00N C00F C00L 112.28(17) . . ?
C006 C00G H00J 108.8 . . ?
C006 C00G H00K 108.8 . . ?
H00J C00G H00K 107.6 . . ?
C00J C00G C006 113.99(17) . . ?
C00J C00G H00J 108.8 . . ?
C00J C00G H00K 108.8 . . ?
C009 C00H H00L 119.3 . . ?
C00A C00H C009 121.30(19) . . ?
C00A C00H H00L 119.3 . . ?
C004 C00I H00M 108.7 . . ?
C004 C00I H00N 108.7 . . ?
C004 C00I C00J 114.15(18) . . ?
H00M C00I H00N 107.6 . . ?
C00J C00I H00M 108.7 . . ?
C00J C00I H00N 108.7 . . ?
C00G C00J C00I 111.70(17) . . ?
C00G C00J H00O 109.3 . . ?
C00G C00J H00P 109.3 . . ?
C00I C00J H00O 109.3 . . ?
C00I C00J H00P 109.3 . . ?
H00O C00J H00P 107.9 . . ?
N002 C00K H00Q 109.5 . . ?
N002 C00K H00R 109.5 . . ?
N002 C00K H00S 109.5 . . ?
H00Q C00K H00R 109.5 . . ?
H00Q C00K H00S 109.5 . . ?
H00R C00K H00S 109.5 . . ?
C00B C00L C00F 115.63(18) . . ?
C00B C00L H00T 108.4 . . ?
C00B C00L H00U 108.4 . . ?
C00F C00L H00T 108.4 . . ?
C00F C00L H00U 108.4 . . ?
H00T C00L H00U 107.4 . . ?
C006 C00M H00V 108.3 . . ?
C006 C00M H00W 108.3 . . ?
C00B C00M C006 115.76(18) . . ?
C00B C00M H00V 108.3 . . ?
C00B C00M H00W 108.3 . . ?
H00V C00M H00W 107.4 . . ?
C00F C00N H00X 108.6 . . ?
C00F C00N H00Y 108.6 . . ?
C00F C00N C00O 114.75(19) . . ?
H00X C00N H00Y 107.6 . . ?
C00O C00N H00X 108.6 . . ?
C00O C00N H00Y 108.6 . . ?
C00N C00O H00Z 109.3 . . ?
C00N C00O H 109.3 . . ?
H00Z C00O H 108.0 . . ?
C00Q C00O C00N 111.63(19) . . ?
C00Q C00O H00Z 109.3 . . ?
C00Q C00O H 109.3 . . ?
N002 C00P H00 109.5 . . ?
N002 C00P HA 109.5 . . ?
N002 C00P HB 109.5 . . ?
H00 C00P HA 109.5 . . ?
H00 C00P HB 109.5 . . ?
HA C00P HB 109.5 . . ?
C00O C00Q H1 109.5 . . ?
C00O C00Q HC 109.5 . . ?
C00O C00Q HD 109.5 . . ?
H1 C00Q HC 109.5 . . ?
H1 C00Q HD 109.5 . . ?
HC C00Q HD 109.5 . . ?

loop_
_geom_bond_atom_site_label_1
_geom_bond_atom_site_label_2
_geom_bond_distance
_geom_bond_site_symmetry_2
_geom_bond_publ_flag
O001 C004 1.226(3) . ?
N002 C00A 1.371(3) . ?
N002 C00K 1.451(3) . ?
N002 C00P 1.448(3) . ?
C003 H003 0.9500 . ?
C003 C009 1.421(3) . ?
C003 C00C 1.366(3) . ?
C004 C008 1.490(3) . ?
C004 C00I 1.512(3) . ?
C005 C007 1.413(3) . ?
C005 C009 1.426(3) . ?
C005 C00D 1.415(3) . ?
C006 H00A 0.9900 . ?
C006 H00B 0.9900 . ?
C006 C00G 1.527(3) . ?
C006 C00M 1.523(3) . ?
C007 H007 0.9500 . ?
C007 C008 1.382(3) . ?
C008 C00C 1.419(3) . ?
C009 C00H 1.410(3) . ?
C00A C00E 1.434(3) . ?
C00A C00H 1.397(3) . ?
C00B H00C 0.9900 . ?
C00B H00D 0.9900 . ?
C00B C00L 1.518(3) . ?
C00B C00M 1.522(3) . ?
C00C H00E 0.9500 . ?
C00D H00F 0.9500 . ?
C00D C00E 1.364(3) . ?
C00E H00G 0.9500 . ?
C00F H00H 0.9900 . ?
C00F H00I 0.9900 . ?
C00F C00L 1.524(3) . ?
C00F C00N 1.518(3) . ?
C00G H00J 0.9900 . ?
C00G H00K 0.9900 . ?
C00G C00J 1.520(3) . ?
C00H H00L 0.9500 . ?
C00I H00M 0.9900 . ?
C00I H00N 0.9900 . ?
C00I C00J 1.527(3) . ?
C00J H00O 0.9900 . ?
C00J H00P 0.9900 . ?
C00K H00Q 0.9800 . ?
C00K H00R 0.9800 . ?
C00K H00S 0.9800 . ?
C00L H00T 0.9900 . ?
C00L H00U 0.9900 . ?
C00M H00V 0.9900 . ?
C00M H00W 0.9900 . ?
C00N H00X 0.9900 . ?
C00N H00Y 0.9900 . ?
C00N C00O 1.522(3) . ?
C00O H00Z 0.9900 . ?
C00O H 0.9900 . ?
C00O C00Q 1.513(3) . ?
C00P H00 0.9800 . ?
C00P HA 0.9800 . ?
C00P HB 0.9800 . ?
C00Q H1 0.9800 . ?
C00Q HC 0.9800 . ?
C00Q HD 0.9800 . ?

loop_
_geom_torsion_atom_site_label_1
_geom_torsion_atom_site_label_2
_geom_torsion_atom_site_label_3
_geom_torsion_atom_site_label_4
_geom_torsion
_geom_torsion_site_symmetry_1
_geom_torsion_site_symmetry_2
_geom_torsion_site_symmetry_3
_geom_torsion_site_symmetry_4
_geom_torsion_publ_flag
O001 C004 C008 C007 178.8(2) . . . . ?
O001 C004 C008 C00C -2.2(3) . . . . ?
O001 C004 C00I C00J 2.5(3) . . . . ?
N002 C00A C00E C00D -179.63(18) . . . . ?
N002 C00A C00H C009 179.05(18) . . . . ?
C003 C009 C00H C00A -177.87(19) . . . . ?
C004 C008 C00C C003 179.99(18) . . . . ?
C004 C00I C00J C00G -178.27(17) . . . . ?
C005 C007 C008 C004 179.60(18) . . . . ?
C005 C007 C008 C00C 0.6(3) . . . . ?
C005 C009 C00H C00A 0.7(3) . . . . ?
C005 C00D C00E C00A 0.4(3) . . . . ?
C006 C00G C00J C00I 179.89(17) . . . . ?
C007 C005 C009 C003 -1.5(3) . . . . ?
C007 C005 C009 C00H 179.87(19) . . . . ?
C007 C005 C00D C00E 179.56(18) . . . . ?
C007 C008 C00C C003 -1.0(3) . . . . ?
C008 C004 C00I C00J -177.07(16) . . . . ?
C009 C003 C00C C008 0.1(3) . . . . ?
C009 C005 C007 C008 0.6(3) . . . . ?
C009 C005 C00D C00E 0.3(3) . . . . ?
C00C C003 C009 C005 1.1(3) . . . . ?
C00C C003 C009 C00H 179.75(18) . . . . ?
C00D C005 C007 C008 -178.62(19) . . . . ?
C00D C005 C009 C003 177.8(2) . . . . ?
C00D C005 C009 C00H -0.9(3) . . . . ?
C00E C00A C00H C009 0.0(3) . . . . ?
C00F C00N C00O C00Q -172.39(18) . . . . ?
C00G C006 C00M C00B -173.81(17) . . . . ?
C00H C00A C00E C00D -0.5(3) . . . . ?
C00I C004 C008 C007 -1.6(3) . . . . ?
C00I C004 C008 C00C 177.39(17) . . . . ?
C00K N002 C00A C00E 179.88(19) . . . . ?
C00K N002 C00A C00H 0.8(3) . . . . ?
C00L C00B C00M C006 -176.34(18) . . . . ?
C00L C00F C00N C00O 179.62(18) . . . . ?
C00M C006 C00G C00J -177.41(17) . . . . ?
C00M C00B C00L C00F 179.40(18) . . . . ?
C00N C00F C00L C00B -175.53(17) . . . . ?
C00P N002 C00A C00E 2.4(3) . . . . ?
C00P N002 C00A C00H -176.7(2) . . . . ?
